data_7111275
loop_
_publ_author_name
'Carmichael, Duncan'
'Mathey, Fran\,cois'
'Ricard, Louis'
'Seeboth, Nicolas'

_publ_section_title
;
 Synthesis of 2-silyl substituted phospharuthenocenes and an elaboration
 into the first phospharuthenocene-phosphine
;
_journal_issue 24
_journal_name_full 'Chemical Communications'
_journal_page_first 2976
_journal_page_last 2977
_journal_paper_doi 10.1039/b208736g
_journal_year 2002
_chemical_formula_sum 'C31 H47 P Ru Si'
_chemical_formula_weight 579.82
_chemical_name_systematic ?
_space_group_IT_number 14
_symmetry_cell_setting monoclinic
_symmetry_space_group_name_Hall '-P 2ybc'
_symmetry_space_group_name_H-M 'P 1 21/c 1'
_atom_sites_solution_hydrogens geom
_atom_sites_solution_primary direct
_atom_sites_solution_secondary difmap
_audit_creation_method SHELXL-97
_cell_angle_alpha 90.00
_cell_angle_beta 110.0700(10)
_cell_angle_gamma 90.00
_cell_formula_units_Z 4
_cell_length_a 8.9390(10)
_cell_length_b 42.4640(10)
_cell_length_c 8.1660(10)
_cell_measurement_reflns_used 251
_cell_measurement_temperature 150.0(10)
_cell_measurement_theta_max 20.0
_cell_measurement_theta_min 3.0
_cell_volume 2911.5(5)
_computing_structure_refinement 'SHELXL-97 (Sheldrick, 1997)'
_computing_structure_solution 'SHELXS-97 (Sheldrick, 1990)'
_diffrn_ambient_temperature 150.0(10)
_diffrn_measured_fraction_theta_full 0.959
_diffrn_measured_fraction_theta_max 0.959
_diffrn_measurement_device_type KappaCCD
_diffrn_measurement_method 'phi and omega scans'
_diffrn_radiation_monochromator graphite
_diffrn_radiation_source 'fine-focus sealed tube'
_diffrn_radiation_type MoK\a
_diffrn_radiation_wavelength 0.71069
_diffrn_reflns_av_R_equivalents 0.0220
_diffrn_reflns_av_sigmaI/netI 0.0464
_diffrn_reflns_limit_h_max 12
_diffrn_reflns_limit_h_min -12
_diffrn_reflns_limit_k_max 59
_diffrn_reflns_limit_k_min -53
_diffrn_reflns_limit_l_max 11
_diffrn_reflns_limit_l_min -11
_diffrn_reflns_number 14078
_diffrn_reflns_theta_full 30.02
_diffrn_reflns_theta_max 30.02
_diffrn_reflns_theta_min 3.58
_exptl_absorpt_coefficient_mu 0.652
_exptl_absorpt_correction_T_max 0.8807
_exptl_absorpt_correction_T_min 0.8807
_exptl_absorpt_correction_type 'multiple scans'
_exptl_crystal_colour 'pale yellow'
_exptl_crystal_density_diffrn 1.323
_exptl_crystal_density_method 'not measured'
_exptl_crystal_description cube
_exptl_crystal_F_000 1224
_exptl_crystal_size_max 0.20
_exptl_crystal_size_mid 0.20
_exptl_crystal_size_min 0.20
_refine_diff_density_max 0.865
_refine_diff_density_min -0.553
_refine_diff_density_rms 0.071
_refine_ls_extinction_method none
_refine_ls_goodness_of_fit_ref 1.034
_refine_ls_hydrogen_treatment mixed
_refine_ls_matrix_type full
_refine_ls_number_parameters 320
_refine_ls_number_reflns 8165
_refine_ls_number_restraints 0
_refine_ls_restrained_S_all 1.034
_refine_ls_R_factor_all 0.0421
_refine_ls_R_factor_gt 0.0313
_refine_ls_shift/su_max 0.002
_refine_ls_shift/su_mean 0.000
_refine_ls_structure_factor_coef Fsqd
_refine_ls_weighting_details
;
calc w=1/[\s^2^(Fo^2^)+(0.0342P)^2^+0.7198P] where 
P=(Fo^2^+2Fc^2^)/3
;
_refine_ls_weighting_scheme calc
_refine_ls_wR_factor_gt 0.0750
_refine_ls_wR_factor_ref 0.0791
_reflns_number_gt 6814
_reflns_number_total 8165
_reflns_threshold_expression >2sigma(I)
_cod_data_source_file b208736gsup1.cif
_cod_data_source_block rupsi_compound_6a
_cod_depositor_comments
;
The following automatic conversions were performed:

'_symmetry_cell_setting' value 'Monoclinic' changed to 'monoclinic'
according to /home/saulius/struct/CIF-dictionaries/cif_core.dic
dictionary named 'cif_core.dic' version 2.4.2 from 2011-04-26.

Automatic conversion script
Id: cif_fix_values 1891 2012-01-12 08:04:46Z andrius 
;
_cod_original_sg_symbol_H-M 'P21/c     '
_cod_database_code 7111275

loop_
_symmetry_equiv_pos_as_xyz
'x, y, z'
'-x, y+1/2, -z+1/2'
'-x, -y, -z'
'x, -y-1/2, z-1/2'

loop_
_atom_site_label
_atom_site_type_symbol
_atom_site_fract_x
_atom_site_fract_y
_atom_site_fract_z
_atom_site_U_iso_or_equiv
_atom_site_adp_type
_atom_site_occupancy
_atom_site_symmetry_multiplicity
_atom_site_calc_flag
_atom_site_refinement_flags
Ru1 Ru -0.714451(15) -0.148747(3) -0.203781(15) 0.01736(5) Uani 1 1 d .
P1 P -0.57781(5) -0.132075(11) -0.39634(5) 0.01919(9) Uani 1 1 d .
Si1 Si -0.65923(6) -0.061721(11) -0.34703(6) 0.01985(10) Uani 1 1 d .
C1 C -0.4712(2) -0.15649(4) -0.2138(2) 0.0208(3) Uani 1 1 d .
C2 C -0.4622(2) -0.14225(4) -0.0518(2) 0.0214(3) Uani 1 1 d .
C3 C -0.5403(2) -0.11217(4) -0.0748(2) 0.0212(3) Uani 1 1 d .
C4 C -0.6089(2) -0.10254(4) -0.2541(2) 0.0201(3) Uani 1 1 d .
C5 C -0.3928(2) -0.18588(4) -0.2389(2) 0.0210(3) Uani 1 1 d .
C6 C -0.4611(2) -0.20457(5) -0.3882(2) 0.0273(4) Uani 1 1 d .
H6 H -0.5636 -0.1993 -0.4678 0.033 Uiso 1 1 calc R
C7 C -0.3816(2) -0.23046(5) -0.4210(2) 0.0320(4) Uani 1 1 d .
H7 H -0.4286 -0.2424 -0.5243 0.038 Uiso 1 1 calc R
C8 C -0.2338(2) -0.23908(5) -0.3042(2) 0.0303(4) Uani 1 1 d .
H8 H -0.1807 -0.2572 -0.3252 0.036 Uiso 1 1 calc R
C9 C -0.1650(2) -0.22094(5) -0.1570(2) 0.0272(4) Uani 1 1 d .
H9 H -0.0636 -0.2266 -0.0766 0.033 Uiso 1 1 calc R
C10 C -0.2425(2) -0.19455(4) -0.1256(2) 0.0236(4) Uani 1 1 d .
H10 H -0.1922 -0.1821 -0.0248 0.028 Uiso 1 1 calc R
C11 C -0.3764(2) -0.15620(5) 0.1254(2) 0.0282(4) Uani 1 1 d .
H11A H -0.3760 -0.1792 0.1164 0.042 Uiso 1 1 calc R
H11B H -0.4310 -0.1500 0.2060 0.042 Uiso 1 1 calc R
H11C H -0.2665 -0.1484 0.1690 0.042 Uiso 1 1 calc R
C12 C -0.5422(2) -0.09244(5) 0.0787(2) 0.0288(4) Uani 1 1 d .
H12A H -0.6358 -0.0787 0.0427 0.043 Uiso 1 1 calc R
H12B H -0.4453 -0.0796 0.1199 0.043 Uiso 1 1 calc R
H12C H -0.5465 -0.1063 0.1729 0.043 Uiso 1 1 calc R
C13 C -0.4619(2) -0.04331(5) -0.3353(2) 0.0284(4) Uani 1 1 d .
H13 H -0.4856 -0.0212 -0.3781 0.034 Uiso 1 1 calc R
C14 C -0.3840(3) -0.05949(5) -0.4538(3) 0.0408(5) Uani 1 1 d .
H14A H -0.2856 -0.0484 -0.4456 0.061 Uiso 1 1 calc R
H14B H -0.4575 -0.0590 -0.5746 0.061 Uiso 1 1 calc R
H14C H -0.3594 -0.0814 -0.4167 0.061 Uiso 1 1 calc R
C15 C -0.3441(3) -0.04136(7) -0.1488(3) 0.0526(7) Uani 1 1 d .
H15A H -0.3168 -0.0627 -0.1019 0.079 Uiso 1 1 calc R
H15B H -0.3927 -0.0297 -0.0763 0.079 Uiso 1 1 calc R
H15C H -0.2474 -0.0305 -0.1485 0.079 Uiso 1 1 calc R
C16 C -0.7482(2) -0.03461(5) -0.2192(2) 0.0261(4) Uani 1 1 d .
H16 H -0.6704 -0.0341 -0.0973 0.031 Uiso 1 1 calc R
C17 C -0.9054(2) -0.04604(6) -0.2063(3) 0.0373(5) Uani 1 1 d .
H17A H -0.9329 -0.0332 -0.1212 0.056 Uiso 1 1 calc R
H17B H -0.8948 -0.0681 -0.1689 0.056 Uiso 1 1 calc R
H17C H -0.9895 -0.0442 -0.3206 0.056 Uiso 1 1 calc R
C18 C -0.7655(3) -0.00045(5) -0.2849(3) 0.0423(5) Uani 1 1 d .
H18A H -0.8424 0.0004 -0.4040 0.063 Uiso 1 1 calc R
H18B H -0.6620 0.0073 -0.2841 0.063 Uiso 1 1 calc R
H18C H -0.8032 0.0127 -0.2085 0.063 Uiso 1 1 calc R
C19 C -0.7842(2) -0.06545(4) -0.5869(2) 0.0240(4) Uani 1 1 d .
H19 H -0.7274 -0.0811 -0.6361 0.029 Uiso 1 1 calc R
C20 C -0.9501(2) -0.07905(6) -0.6217(2) 0.0350(5) Uani 1 1 d .
H20A H -1.0121 -0.0646 -0.5762 0.052 Uiso 1 1 calc R
H20B H -0.9412 -0.0995 -0.5636 0.052 Uiso 1 1 calc R
H20C H -1.0037 -0.0817 -0.7475 0.052 Uiso 1 1 calc R
C21 C -0.7930(3) -0.03503(5) -0.6920(2) 0.0411(5) Uani 1 1 d .
H21A H -0.8404 -0.0397 -0.8168 0.062 Uiso 1 1 calc R
H21B H -0.6855 -0.0265 -0.6670 0.062 Uiso 1 1 calc R
H21C H -0.8589 -0.0195 -0.6593 0.062 Uiso 1 1 calc R
C22 C -0.8993(2) -0.15099(4) -0.0839(3) 0.0281(4) Uani 1 1 d .
C23 C -0.8047(2) -0.17877(5) -0.0417(2) 0.0260(4) Uani 1 1 d .
C24 C -0.8223(2) -0.19491(4) -0.2013(2) 0.0235(3) Uani 1 1 d .
C25 C -0.9279(2) -0.17700(5) -0.3411(2) 0.0244(4) Uani 1 1 d .
C26 C -0.9769(2) -0.15008(4) -0.2691(3) 0.0270(4) Uani 1 1 d .
C27 C -0.9286(3) -0.12856(6) 0.0442(3) 0.0485(6) Uani 1 1 d .
H27A H -0.8362 -0.1285 0.1522 0.073 Uiso 1 1 calc R
H27B H -1.0233 -0.1352 0.0695 0.073 Uiso 1 1 calc R
H27C H -0.9454 -0.1073 -0.0056 0.073 Uiso 1 1 calc R
C28 C -0.7176(3) -0.19085(6) 0.1385(3) 0.0460(6) Uani 1 1 d .
H28A H -0.7906 -0.2033 0.1789 0.069 Uiso 1 1 calc R
H28B H -0.6768 -0.1730 0.2176 0.069 Uiso 1 1 calc R
H28C H -0.6285 -0.2041 0.1367 0.069 Uiso 1 1 calc R
C29 C -0.7578(3) -0.22682(5) -0.2166(3) 0.0389(5) Uani 1 1 d .
H29A H -0.6595 -0.2304 -0.1177 0.058 Uiso 1 1 calc R
H29B H -0.7351 -0.2281 -0.3256 0.058 Uiso 1 1 calc R
H29C H -0.8365 -0.2429 -0.2165 0.058 Uiso 1 1 calc R
C30 C -0.9898(3) -0.18689(6) -0.5295(2) 0.0416(5) Uani 1 1 d .
H30A H -1.0911 -0.1980 -0.5540 0.062 Uiso 1 1 calc R
H30B H -0.9123 -0.2009 -0.5531 0.062 Uiso 1 1 calc R
H30C H -1.0062 -0.1682 -0.6040 0.062 Uiso 1 1 calc R
C31 C -1.1097(2) -0.12811(6) -0.3648(3) 0.0465(6) Uani 1 1 d .
H31A H -1.2083 -0.1349 -0.3483 0.070 Uiso 1 1 calc R
H31B H -1.1243 -0.1284 -0.4894 0.070 Uiso 1 1 calc R
H31C H -1.0831 -0.1067 -0.3194 0.070 Uiso 1 1 calc R

loop_
_atom_site_aniso_label
_atom_site_aniso_U_11
_atom_site_aniso_U_22
_atom_site_aniso_U_33
_atom_site_aniso_U_23
_atom_site_aniso_U_13
_atom_site_aniso_U_12
Ru1 0.01887(8) 0.01683(8) 0.01807(7) 0.00069(5) 0.00851(5) 0.00100(5)
P1 0.0210(2) 0.0196(2) 0.01869(18) 0.00116(16) 0.00908(16) 0.00181(16)
Si1 0.0211(2) 0.0172(2) 0.0218(2) -0.00008(17) 0.00802(17) 0.00035(17)
C1 0.0191(8) 0.0218(9) 0.0222(8) 0.0024(6) 0.0080(6) 0.0016(6)
C2 0.0197(8) 0.0242(9) 0.0205(7) 0.0020(6) 0.0071(6) 0.0011(7)
C3 0.0214(8) 0.0223(9) 0.0203(7) -0.0008(6) 0.0076(6) -0.0020(7)
C4 0.0207(8) 0.0188(9) 0.0220(7) -0.0014(6) 0.0089(6) -0.0013(6)
C5 0.0225(8) 0.0196(9) 0.0240(7) 0.0040(6) 0.0117(6) 0.0013(6)
C6 0.0231(9) 0.0312(11) 0.0274(8) -0.0023(7) 0.0086(7) 0.0033(7)
C7 0.0322(10) 0.0324(12) 0.0341(9) -0.0088(8) 0.0147(8) 0.0003(8)
C8 0.0308(10) 0.0240(10) 0.0440(10) -0.0003(8) 0.0232(8) 0.0038(8)
C9 0.0210(8) 0.0284(11) 0.0346(9) 0.0062(8) 0.0127(7) 0.0045(7)
C10 0.0220(8) 0.0218(9) 0.0282(8) 0.0012(7) 0.0104(7) 0.0007(7)
C11 0.0276(9) 0.0329(11) 0.0223(8) 0.0041(7) 0.0061(7) 0.0060(8)
C12 0.0366(10) 0.0281(11) 0.0218(8) -0.0027(7) 0.0101(7) 0.0003(8)
C13 0.0259(9) 0.0246(10) 0.0343(9) 0.0035(8) 0.0097(7) -0.0044(7)
C14 0.0321(11) 0.0368(13) 0.0617(13) 0.0014(10) 0.0268(10) -0.0014(9)
C15 0.0328(12) 0.074(2) 0.0436(12) 0.0079(12) 0.0033(9) -0.0219(12)
C16 0.0301(9) 0.0222(10) 0.0248(8) -0.0028(7) 0.0078(7) 0.0026(7)
C17 0.0335(11) 0.0466(14) 0.0368(10) -0.0081(9) 0.0184(8) 0.0017(9)
C18 0.0630(16) 0.0214(12) 0.0448(12) -0.0007(8) 0.0213(11) 0.0115(9)
C19 0.0269(9) 0.0235(10) 0.0225(8) -0.0007(7) 0.0095(7) 0.0041(7)
C20 0.0268(10) 0.0467(14) 0.0294(9) -0.0078(9) 0.0071(7) -0.0020(9)
C21 0.0564(14) 0.0330(12) 0.0278(9) 0.0077(8) 0.0066(9) 0.0043(10)
C22 0.0344(10) 0.0229(10) 0.0389(10) -0.0065(7) 0.0277(9) -0.0077(7)
C23 0.0301(9) 0.0258(10) 0.0237(8) 0.0024(7) 0.0115(7) -0.0075(7)
C24 0.0238(9) 0.0181(9) 0.0314(8) -0.0005(7) 0.0131(7) -0.0016(6)
C25 0.0200(8) 0.0281(10) 0.0266(8) -0.0007(7) 0.0098(7) -0.0048(7)
C26 0.0198(9) 0.0242(10) 0.0419(10) 0.0050(8) 0.0167(8) 0.0001(7)
C27 0.0666(16) 0.0361(13) 0.0676(15) -0.0201(11) 0.0548(13) -0.0167(11)
C28 0.0558(15) 0.0495(16) 0.0300(10) 0.0125(9) 0.0111(10) -0.0183(11)
C29 0.0404(12) 0.0178(10) 0.0648(14) -0.0015(9) 0.0262(10) 0.0024(8)
C30 0.0366(12) 0.0558(15) 0.0293(10) -0.0053(9) 0.0073(8) -0.0169(10)
C31 0.0223(10) 0.0355(13) 0.0836(16) 0.0197(12) 0.0206(10) 0.0056(9)

loop_
_atom_type_symbol
_atom_type_description
_atom_type_scat_dispersion_real
_atom_type_scat_dispersion_imag
_atom_type_scat_source
C C 0.0033 0.0016 'International Tables Vol C Tables 4.2.6.8 and 6.1.1.4'
P P 0.1023 0.0942 'International Tables Vol C Tables 4.2.6.8 and 6.1.1.4'
Ru Ru -1.2594 0.8363 'International Tables Vol C Tables 4.2.6.8 and 6.1.1.4'
Si Si 0.0817 0.0704 'International Tables Vol C Tables 4.2.6.8 and 6.1.1.4'
H H 0.0000 0.0000 'International Tables Vol C Tables 4.2.6.8 and 6.1.1.4'

loop_
_geom_angle_atom_site_label_1
_geom_angle_atom_site_label_2
_geom_angle_atom_site_label_3
_geom_angle
C23 Ru1 C2 104.66(6)
C23 Ru1 C24 38.28(6)
C2 Ru1 C24 118.67(7)
C23 Ru1 C22 37.97(7)
C2 Ru1 C22 122.72(7)
C24 Ru1 C22 63.57(7)
C23 Ru1 C3 118.12(6)
C2 Ru1 C3 38.27(6)
C24 Ru1 C3 150.66(6)
C22 Ru1 C3 109.62(6)
C23 Ru1 C25 63.60(6)
C2 Ru1 C25 154.23(7)
C24 Ru1 C25 37.86(7)
C22 Ru1 C25 63.29(7)
C3 Ru1 C25 167.33(7)
C23 Ru1 C26 63.31(7)
C2 Ru1 C26 159.73(7)
C24 Ru1 C26 63.05(7)
C22 Ru1 C26 37.83(7)
C3 Ru1 C26 130.54(7)
C25 Ru1 C26 37.47(7)
C23 Ru1 C1 120.30(7)
C2 Ru1 C1 37.83(6)
C24 Ru1 C1 107.87(7)
C22 Ru1 C1 154.74(7)
C3 Ru1 C1 65.26(6)
C25 Ru1 C1 125.85(7)
C26 Ru1 C1 162.03(7)
C23 Ru1 C4 151.17(6)
C2 Ru1 C4 65.34(6)
C24 Ru1 C4 170.39(6)
C22 Ru1 C4 122.75(6)
C3 Ru1 C4 37.49(6)
C25 Ru1 C4 135.82(6)
C26 Ru1 C4 116.62(6)
C1 Ru1 C4 69.53(6)
C23 Ru1 P1 160.92(5)
C2 Ru1 P1 71.21(4)
C24 Ru1 P1 126.45(5)
C22 Ru1 P1 159.11(6)
C3 Ru1 P1 70.71(4)
C25 Ru1 P1 111.86(5)
C26 Ru1 P1 125.61(5)
C1 Ru1 P1 45.46(4)
C4 Ru1 P1 45.00(4)
C4 P1 C1 91.26(8)
C4 P1 Ru1 63.67(5)
C1 P1 Ru1 62.07(5)
C4 Si1 C19 108.28(8)
C4 Si1 C13 105.59(8)
C19 Si1 C13 107.06(8)
C4 Si1 C16 115.02(8)
C19 Si1 C16 114.06(8)
C13 Si1 C16 106.18(9)
C2 C1 C5 127.28(15)
C2 C1 P1 111.62(13)
C5 C1 P1 120.85(12)
C2 C1 Ru1 69.49(9)
C5 C1 Ru1 130.10(12)
P1 C1 Ru1 72.47(6)
C1 C2 C3 112.58(14)
C1 C2 C11 124.74(16)
C3 C2 C11 122.65(15)
C1 C2 Ru1 72.69(10)
C3 C2 Ru1 71.21(9)
C11 C2 Ru1 125.56(13)
C2 C3 C4 113.86(15)
C2 C3 C12 121.80(15)
C4 C3 C12 124.30(16)
C2 C3 Ru1 70.51(10)
C4 C3 Ru1 74.25(10)
C12 C3 Ru1 125.56(12)
C3 C4 P1 110.68(13)
C3 C4 Si1 129.14(13)
P1 C4 Si1 116.79(8)
C3 C4 Ru1 68.25(10)
P1 C4 Ru1 71.34(6)
Si1 C4 Ru1 144.08(9)
C10 C5 C6 117.35(16)
C10 C5 C1 121.65(16)
C6 C5 C1 120.73(15)
C7 C6 C5 121.12(17)
C6 C7 C8 120.52(18)
C9 C8 C7 119.04(18)
C8 C9 C10 120.67(17)
C9 C10 C5 121.26(17)
C15 C13 C14 110.26(19)
C15 C13 Si1 112.50(14)
C14 C13 Si1 113.44(14)
C17 C16 C18 109.87(17)
C17 C16 Si1 114.46(14)
C18 C16 Si1 113.04(13)
C20 C19 C21 110.74(17)
C20 C19 Si1 114.44(12)
C21 C19 Si1 113.89(13)
C23 C22 C26 108.11(15)
C23 C22 C27 125.99(19)
C26 C22 C27 125.5(2)
C23 C22 Ru1 70.59(10)
C26 C22 Ru1 72.16(10)
C27 C22 Ru1 128.39(13)
C22 C23 C24 107.77(15)
C22 C23 C28 125.93(18)
C24 C23 C28 125.94(19)
C22 C23 Ru1 71.43(10)
C24 C23 Ru1 71.09(10)
C28 C23 Ru1 128.31(14)
C25 C24 C23 108.01(16)
C25 C24 C29 125.81(17)
C23 C24 C29 125.78(17)
C25 C24 Ru1 71.78(10)
C23 C24 Ru1 70.63(10)
C29 C24 Ru1 128.88(13)
C26 C25 C24 108.12(15)
C26 C25 C30 126.14(18)
C24 C25 C30 125.44(18)
C26 C25 Ru1 71.82(10)
C24 C25 Ru1 70.36(10)
C30 C25 Ru1 128.43(13)
C25 C26 C22 107.98(16)
C25 C26 C31 125.79(19)
C22 C26 C31 125.25(19)
C25 C26 Ru1 70.71(10)
C22 C26 Ru1 70.01(11)
C31 C26 Ru1 133.67(14)

loop_
_geom_bond_atom_site_label_1
_geom_bond_atom_site_label_2
_geom_bond_distance
Ru1 C23 2.1817(17)
Ru1 C2 2.1862(17)
Ru1 C24 2.1879(18)
Ru1 C22 2.1927(17)
Ru1 C3 2.1955(17)
Ru1 C25 2.2065(17)
Ru1 C26 2.2211(18)
Ru1 C1 2.2284(17)
Ru1 C4 2.2750(17)
Ru1 P1 2.4050(5)
P1 C4 1.7949(17)
P1 C1 1.7975(17)
Si1 C4 1.8837(18)
Si1 C19 1.8995(17)
Si1 C13 1.9012(19)
Si1 C16 1.9017(18)
C1 C2 1.431(2)
C1 C5 1.480(2)
C2 C3 1.436(2)
C2 C11 1.507(2)
C3 C4 1.439(2)
C3 C12 1.513(2)
C5 C10 1.394(2)
C5 C6 1.406(2)
C6 C7 1.384(3)
C7 C8 1.387(3)
C8 C9 1.382(3)
C9 C10 1.387(3)
C13 C15 1.528(3)
C13 C14 1.535(3)
C16 C17 1.524(3)
C16 C18 1.536(3)
C19 C20 1.525(3)
C19 C21 1.538(3)
C22 C23 1.423(3)
C22 C26 1.431(3)
C22 C27 1.503(3)
C23 C24 1.433(2)
C23 C28 1.499(3)
C24 C25 1.426(3)
C24 C29 1.494(3)
C25 C26 1.422(3)
C25 C30 1.505(3)
C26 C31 1.501(3)
